data_7707865
loop_
_publ_author_name
'Basak, Dipmalya'
'Smythe, Lucy'
'Herchel, Radovan'
'Murrie, Mark'
'Nemec, Ivan'
'Ray, Debashis'

_publ_section_title
;
 From tetranuclear to pentanuclear [Co-Ln] (Ln = Gd, Tb, Dy, Ho) complexes
 across the lanthanide series: effect of varying sequence of ligand
 addition.
;
_journal_issue 34
_journal_name_full 'Dalton transactions (Cambridge, England : 2003)'
_journal_page_first 11861
_journal_page_last 11877
_journal_paper_doi 10.1039/d1dt02038b
_journal_volume 50
_journal_year 2021
_chemical_formula_moiety 'C52 H88 Co2 Dy2 N4 O20, 6(C H4 O), 2(H2 O)'
_chemical_formula_sum 'C58 H116 Co2 Dy2 N4 O28'
_chemical_formula_weight 1760.41
_space_group_crystal_system triclinic
_space_group_IT_number 2
_space_group_name_Hall '-P 1'
_space_group_name_H-M_alt 'P -1'
_atom_sites_solution_hydrogens mixed
_audit_creation_method SHELXL-2014/7
_audit_update_record
;
2021-06-15 deposited with the CCDC.	2021-07-21 downloaded from the CCDC.
;
_cell_angle_alpha 105.4240(10)
_cell_angle_beta 99.8070(10)
_cell_angle_gamma 103.0890(10)
_cell_formula_units_Z 1
_cell_length_a 9.1793(4)
_cell_length_b 13.7893(5)
_cell_length_c 15.8210(6)
_cell_measurement_reflns_used 21352
_cell_measurement_temperature 100(2)
_cell_measurement_theta_max 25.001
_cell_measurement_theta_min 1.599
_cell_volume 1822.71(13)
_computing_cell_refinement 'Bruker SMART'
_computing_data_collection 'Bruker SMART'
_computing_data_reduction 'Bruker SAINT'
_computing_molecular_graphics Diamond
_computing_publication_material 'SHELXL-2014/7 (Sheldrick, 2014)'
_computing_structure_refinement 'SHELXL-2014/7 (Sheldrick, 2014)'
_computing_structure_solution 'SHELXS-2014/7 (Sheldrick, 2014)'
_diffrn_ambient_temperature 100(2)
_diffrn_measured_fraction_theta_full 0.990
_diffrn_measured_fraction_theta_max 0.990
_diffrn_measurement_device_type 'CCD area detector'
_diffrn_measurement_method 'phi and omega scans'
_diffrn_radiation_type MoK\a
_diffrn_radiation_wavelength 0.71073
_diffrn_reflns_av_R_equivalents 0.0408
_diffrn_reflns_av_unetI/netI 0.0429
_diffrn_reflns_Laue_measured_fraction_full 0.990
_diffrn_reflns_Laue_measured_fraction_max 0.990
_diffrn_reflns_limit_h_max 10
_diffrn_reflns_limit_h_min -10
_diffrn_reflns_limit_k_max 16
_diffrn_reflns_limit_k_min -16
_diffrn_reflns_limit_l_max 18
_diffrn_reflns_limit_l_min -18
_diffrn_reflns_number 21352
_diffrn_reflns_point_group_measured_fraction_full 0.990
_diffrn_reflns_point_group_measured_fraction_max 0.990
_diffrn_reflns_theta_full 25.001
_diffrn_reflns_theta_max 25.001
_diffrn_reflns_theta_min 1.599
_diffrn_source 'fine-focus sealed tube'
_exptl_absorpt_coefficient_mu 2.554
_exptl_absorpt_correction_T_max 0.665
_exptl_absorpt_correction_T_min 0.591
_exptl_absorpt_correction_type multi-scan
_exptl_absorpt_process_details 'SADABS (Sheldrick, 1997)'
_exptl_crystal_colour Red
_exptl_crystal_density_diffrn 1.604
_exptl_crystal_description Block
_exptl_crystal_F_000 902
_exptl_crystal_size_max 0.21
_exptl_crystal_size_mid 0.18
_exptl_crystal_size_min 0.14
_refine_diff_density_max 1.581
_refine_diff_density_min -1.034
_refine_diff_density_rms 0.127
_refine_ls_extinction_method none
_refine_ls_goodness_of_fit_ref 1.060
_refine_ls_hydrogen_treatment constr
_refine_ls_matrix_type full
_refine_ls_number_parameters 442
_refine_ls_number_reflns 6351
_refine_ls_number_restraints 7
_refine_ls_restrained_S_all 1.084
_refine_ls_R_factor_all 0.0369
_refine_ls_R_factor_gt 0.0324
_refine_ls_shift/su_max 0.001
_refine_ls_shift/su_mean 0.001
_refine_ls_structure_factor_coef Fsqd
_refine_ls_weighting_details 'w=1/[\s^2^(Fo^2^)+(0.0411P)^2^+3.4781P] where P=(Fo^2^+2Fc^2^)/3'
_refine_ls_weighting_scheme calc
_refine_ls_wR_factor_gt 0.0808
_refine_ls_wR_factor_ref 0.0832
_reflns_Friedel_coverage 0.000
_reflns_number_gt 5776
_reflns_number_total 6351
_reflns_threshold_expression 'I > 2\s(I)'
_cod_data_source_file d1dt02038b2.cif
_cod_data_source_block Complex3
_cod_depositor_comments 'Adding full bibliography for 7707862--7707866.cif.'
_cod_original_cell_volume 1822.71(12)
_cod_database_code 7707865
_shelx_shelxl_version_number 2014/7
_shelx_space_group_comment
;
The symmetry employed for this shelxl refinement is uniquely defined
by the following loop, which should always be used as a source of
symmetry information in preference to the above space-group names.
They are only intended as comments.
;

loop_
_space_group_symop_operation_xyz
'x, y, z'
'-x, -y, -z'

loop_
_atom_site_label
_atom_site_type_symbol
_atom_site_fract_x
_atom_site_fract_y
_atom_site_fract_z
_atom_site_U_iso_or_equiv
_atom_site_adp_type
_atom_site_occupancy
_atom_site_site_symmetry_order
_atom_site_calc_flag
_atom_site_refinement_flags_posn
_atom_site_refinement_flags_adp
_atom_site_refinement_flags_occupancy
_atom_site_disorder_assembly
_atom_site_disorder_group
Dy1 Dy 0.49972(2) 0.56905(2) 0.42571(2) 0.01098(8) Uani 1 1 d . . . . .
Co1 Co 0.43210(6) 0.27491(4) 0.36357(3) 0.01149(13) Uani 1 1 d . . . . .
O7 O 0.4673(3) 0.4622(2) 0.27929(19) 0.0168(6) Uani 1 1 d . . . . .
O1 O 0.5163(3) 0.1647(2) 0.31817(19) 0.0172(7) Uani 1 1 d . . . . .
O5 O 0.4701(3) 0.2597(2) 0.48033(18) 0.0136(6) Uani 1 1 d . . . . .
O6 O 0.3863(3) 0.2873(2) 0.24586(18) 0.0145(6) Uani 1 1 d . . . . .
O8 O 0.7487(3) 0.6359(2) 0.39542(19) 0.0154(6) Uani 1 1 d . . . . .
O3 O 0.6471(3) 0.4573(2) 0.46550(18) 0.0141(6) Uani 1 1 d . . . . .
O1W O 0.2515(3) 0.5743(2) 0.3570(2) 0.0182(7) Uani 1 1 d . . . . .
H1WA H 0.2596 0.6207 0.3288 0.027 Uiso 1 1 d R U . . .
H1WB H 0.2048 0.5974 0.3982 0.027 Uiso 1 1 d R U . . .
O9 O 0.5559(3) 0.6783(2) 0.32717(19) 0.0182(7) Uani 1 1 d . . . . .
O4 O 0.3500(3) 0.3854(2) 0.41405(18) 0.0128(6) Uani 1 1 d . . . . .
O2 O 0.4920(4) -0.0002(2) 0.1825(2) 0.0238(7) Uani 1 1 d . . . . .
O2W O 0.0489(4) 0.6231(3) 0.4562(2) 0.0341(9) Uani 1 1 d G . . . .
H2WA H -0.0411 0.6275 0.4376 0.051 Uiso 1 1 d G U . . .
H2WB H 0.1006 0.6853 0.4885 0.051 Uiso 1 1 d G U . . .
N2 N 0.2269(4) 0.1739(3) 0.3418(2) 0.0139(8) Uani 1 1 d . . . . .
N1 N 0.6272(4) 0.3703(3) 0.3947(2) 0.0125(7) Uani 1 1 d . . . . .
C1 C 0.6087(5) 0.1776(3) 0.2636(3) 0.0166(9) Uani 1 1 d . . . . .
C12 C 0.2631(5) 0.1004(3) 0.3902(3) 0.0171(9) Uani 1 1 d . . . . .
H12A H 0.3087 0.0523 0.3546 0.020 Uiso 1 1 calc R U . . .
H12B H 0.1689 0.0597 0.3988 0.020 Uiso 1 1 calc R U . . .
C8 C 0.7359(5) 0.3643(3) 0.3547(3) 0.0139(9) Uani 1 1 d . . . . .
H8 H 0.8273 0.4188 0.3751 0.017 Uiso 1 1 calc R U . . .
C2 C 0.5990(5) 0.0901(4) 0.1892(3) 0.0187(10) Uani 1 1 d . . . . .
C22 C 0.6947(5) 0.6764(3) 0.3384(3) 0.0152(9) Uani 1 1 d . . . . .
C17 C 0.4103(5) 0.3713(3) 0.2246(3) 0.0156(9) Uani 1 1 d . . . . .
C13 C 0.1569(5) 0.1164(3) 0.2439(3) 0.0176(9) Uani 1 1 d . . . . .
H13A H 0.2352 0.0923 0.2173 0.021 Uiso 1 1 calc R U . . .
H13B H 0.1286 0.1658 0.2152 0.021 Uiso 1 1 calc R U . . .
C6 C 0.7185(5) 0.2730(3) 0.2773(3) 0.0165(9) Uani 1 1 d . . . . .
C10 C 0.1303(5) 0.2378(3) 0.3843(3) 0.0158(9) Uani 1 1 d . . . . .
H10A H 0.1397 0.2394 0.4467 0.019 Uiso 1 1 calc R U . . .
H10B H 0.0226 0.2066 0.3520 0.019 Uiso 1 1 calc R U . . .
C11 C 0.3756(5) 0.1626(3) 0.4821(3) 0.0186(10) Uani 1 1 d . . . . .
H11A H 0.3179 0.1769 0.5277 0.022 Uiso 1 1 calc R U . . .
H11B H 0.4408 0.1209 0.4987 0.022 Uiso 1 1 calc R U . . .
C4 C 0.7980(6) 0.1971(4) 0.1442(3) 0.0240(11) Uani 1 1 d . . . . .
H4 H 0.8593 0.2035 0.1037 0.029 Uiso 1 1 calc R U . . .
C9 C 0.1853(5) 0.3477(3) 0.3803(3) 0.0134(9) Uani 1 1 d . . . . .
H9A H 0.1569 0.3478 0.3184 0.016 Uiso 1 1 calc R U . . .
H9B H 0.1372 0.3932 0.4167 0.016 Uiso 1 1 calc R U . . .
C3 C 0.6920(6) 0.1016(4) 0.1301(3) 0.0235(11) Uani 1 1 d . . . . .
H3 H 0.6833 0.0446 0.0804 0.028 Uiso 1 1 calc R U . . .
C15 C -0.0328(5) -0.0342(3) 0.1190(3) 0.0208(10) Uani 1 1 d . . . . .
H15A H -0.1371 -0.0802 0.1035 0.025 Uiso 1 1 calc R U . . .
H15B H -0.0338 0.0173 0.0876 0.025 Uiso 1 1 calc R U . . .
C5 C 0.8132(5) 0.2817(4) 0.2167(3) 0.0210(10) Uani 1 1 d . . . . .
H5 H 0.8860 0.3452 0.2262 0.025 Uiso 1 1 calc R U . . .
C14 C 0.0155(5) 0.0225(3) 0.2207(3) 0.0181(9) Uani 1 1 d . . . . .
H14A H -0.0687 0.0462 0.2402 0.022 Uiso 1 1 calc R U . . .
H14B H 0.0389 -0.0255 0.2524 0.022 Uiso 1 1 calc R U . . .
C18 C 0.3574(5) 0.3566(3) 0.1238(3) 0.0203(10) Uani 1 1 d . . . . .
C26 C 0.8708(6) 0.6414(4) 0.2376(3) 0.0345(13) Uani 1 1 d . . . . .
H26A H 0.9363 0.6708 0.2041 0.052 Uiso 1 1 calc R U . . .
H26B H 0.7894 0.5820 0.1970 0.052 Uiso 1 1 calc R U . . .
H26C H 0.9302 0.6195 0.2812 0.052 Uiso 1 1 calc R U . . .
C23 C 0.8013(5) 0.7242(4) 0.2866(3) 0.0237(11) Uani 1 1 d . . . . .
C16 C 0.0723(6) -0.0984(4) 0.0864(4) 0.0371(14) Uani 1 1 d . . . . .
H16A H 0.1740 -0.0527 0.0971 0.056 Uiso 1 1 calc R U . . .
H16B H 0.0328 -0.1353 0.0229 0.056 Uiso 1 1 calc R U . . .
H16C H 0.0765 -0.1481 0.1187 0.056 Uiso 1 1 calc R U . . .
C7 C 0.4843(6) -0.0930(4) 0.1124(3) 0.0269(11) Uani 1 1 d . . . . .
H7A H 0.4553 -0.0836 0.0546 0.040 Uiso 1 1 calc R U . . .
H7B H 0.4089 -0.1516 0.1161 0.040 Uiso 1 1 calc R U . . .
H7C H 0.5833 -0.1060 0.1196 0.040 Uiso 1 1 calc R U . . .
C25 C 0.9262(6) 0.8166(4) 0.3559(4) 0.0309(12) Uani 1 1 d . . . . .
H25A H 0.8804 0.8692 0.3832 0.046 Uiso 1 1 calc R U . . .
H25B H 1.0002 0.8458 0.3266 0.046 Uiso 1 1 calc R U . . .
H25C H 0.9768 0.7933 0.4017 0.046 Uiso 1 1 calc R U . . .
C21 C 0.3649(7) 0.2505(4) 0.0668(3) 0.0347(13) Uani 1 1 d . . . . .
H21A H 0.3309 0.2425 0.0038 0.052 Uiso 1 1 calc R U . . .
H21B H 0.2993 0.1955 0.0811 0.052 Uiso 1 1 calc R U . . .
H21C H 0.4692 0.2468 0.0795 0.052 Uiso 1 1 calc R U . . .
C19 C 0.1913(6) 0.3621(5) 0.1089(4) 0.0412(14) Uani 1 1 d . . . . .
H19A H 0.1890 0.4303 0.1433 0.062 Uiso 1 1 calc R U . . .
H19B H 0.1304 0.3095 0.1280 0.062 Uiso 1 1 calc R U . . .
H19C H 0.1498 0.3501 0.0458 0.062 Uiso 1 1 calc R U . . .
C24 C 0.7102(6) 0.7620(5) 0.2177(4) 0.0392(14) Uani 1 1 d . . . . .
H24A H 0.6707 0.8162 0.2489 0.059 Uiso 1 1 calc R U . . .
H24B H 0.6260 0.7042 0.1774 0.059 Uiso 1 1 calc R U . . .
H24C H 0.7769 0.7892 0.1836 0.059 Uiso 1 1 calc R U . . .
C20 C 0.4565(7) 0.4454(4) 0.1006(3) 0.0394(14) Uani 1 1 d . . . . .
H20A H 0.4501 0.5115 0.1370 0.059 Uiso 1 1 calc R U . . .
H20B H 0.4201 0.4373 0.0378 0.059 Uiso 1 1 calc R U . . .
H20C H 0.5618 0.4436 0.1122 0.059 Uiso 1 1 calc R U . . .
O10 O 0.1148(11) 0.6212(9) 0.0631(6) 0.150(3) Uani 1 1 d . U . . .
H10 H 0.1038 0.5697 0.0805 0.225 Uiso 1 1 calc R U . . .
C27 C 0.1965(11) 0.6115(7) 0.0002(6) 0.084(3) Uani 1 1 d . . . . .
H27A H 0.2420 0.6795 -0.0038 0.127 Uiso 1 1 calc R U . . .
H27B H 0.1296 0.5673 -0.0573 0.127 Uiso 1 1 calc R U . . .
H27C H 0.2764 0.5807 0.0168 0.127 Uiso 1 1 calc R U . . .
O12 O 0.7467(5) 0.1712(3) 0.4694(3) 0.0467(10) Uani 1 1 d . . . . .
H12 H 0.6589 0.1752 0.4539 0.070 Uiso 1 1 calc R U . . .
C29 C 0.7539(8) 0.0674(5) 0.4231(4) 0.0495(16) Uani 1 1 d . . . . .
H29A H 0.8084 0.0415 0.4655 0.074 Uiso 1 1 calc R U . . .
H29B H 0.8068 0.0707 0.3762 0.074 Uiso 1 1 calc R U . . .
H29C H 0.6511 0.0212 0.3970 0.074 Uiso 1 1 calc R U . . .
O11 O 0.2966(5) 0.7035(4) 0.2427(3) 0.0559(13) Uani 1 1 d D . . . .
H11 H 0.3800 0.6915 0.2537 0.084 Uiso 1 1 calc R U . . .
C28 C 0.3118(8) 0.8180(6) 0.2987(6) 0.071(2) Uani 1 1 d D . . . .
H28A H 0.2313 0.8413 0.2705 0.107 Uiso 1 1 calc R U . . .
H28B H 0.4103 0.8629 0.3014 0.107 Uiso 1 1 calc R U . . .
H28C H 0.3033 0.8206 0.3589 0.107 Uiso 1 1 calc R U . . .

loop_
_atom_site_aniso_label
_atom_site_aniso_U_11
_atom_site_aniso_U_22
_atom_site_aniso_U_33
_atom_site_aniso_U_23
_atom_site_aniso_U_13
_atom_site_aniso_U_12
Dy1 0.00949(12) 0.01402(12) 0.00869(11) 0.00267(8) 0.00245(8) 0.00288(8)
Co1 0.0109(3) 0.0135(3) 0.0088(3) 0.0020(2) 0.0030(2) 0.0025(2)
O7 0.0173(16) 0.0173(16) 0.0141(15) 0.0035(13) 0.0042(13) 0.0033(13)
O1 0.0207(17) 0.0181(16) 0.0157(15) 0.0040(12) 0.0098(13) 0.0084(13)
O5 0.0149(16) 0.0128(15) 0.0123(14) 0.0048(12) 0.0041(12) 0.0007(12)
O6 0.0146(16) 0.0161(15) 0.0102(14) 0.0018(12) 0.0043(12) 0.0016(12)
O8 0.0102(15) 0.0200(16) 0.0147(15) 0.0065(13) 0.0029(12) 0.0008(12)
O3 0.0108(15) 0.0177(15) 0.0107(14) -0.0001(12) 0.0033(12) 0.0031(12)
O1W 0.0146(16) 0.0272(17) 0.0172(15) 0.0108(13) 0.0071(13) 0.0077(13)
O9 0.0144(17) 0.0234(17) 0.0163(15) 0.0059(13) 0.0036(13) 0.0052(13)
O4 0.0107(15) 0.0143(15) 0.0108(14) -0.0002(11) 0.0029(12) 0.0033(12)
O2 0.0272(19) 0.0209(17) 0.0201(16) -0.0009(13) 0.0072(14) 0.0086(14)
O2W 0.0216(19) 0.058(3) 0.027(2) 0.0103(18) 0.0081(16) 0.0217(18)
N2 0.0126(19) 0.0157(18) 0.0108(17) 0.0024(14) 0.0028(14) 0.0015(15)
N1 0.0148(19) 0.0133(18) 0.0079(16) 0.0017(14) 0.0016(14) 0.0044(15)
C1 0.015(2) 0.022(2) 0.016(2) 0.0071(18) 0.0054(18) 0.0093(19)
C12 0.018(2) 0.017(2) 0.014(2) 0.0052(18) 0.0028(18) 0.0019(18)
C8 0.011(2) 0.016(2) 0.016(2) 0.0067(17) 0.0039(18) 0.0043(17)
C2 0.017(2) 0.020(2) 0.017(2) 0.0046(18) 0.0020(19) 0.0069(19)
C22 0.017(2) 0.009(2) 0.012(2) -0.0011(17) -0.0003(18) -0.0023(17)
C17 0.011(2) 0.021(2) 0.015(2) 0.0031(18) 0.0073(18) 0.0050(18)
C13 0.020(2) 0.018(2) 0.012(2) 0.0036(18) 0.0039(18) 0.0017(19)
C6 0.015(2) 0.024(2) 0.015(2) 0.0079(18) 0.0053(18) 0.0093(19)
C10 0.012(2) 0.021(2) 0.012(2) 0.0026(17) 0.0037(17) 0.0006(18)
C11 0.020(2) 0.020(2) 0.015(2) 0.0086(18) 0.0031(19) 0.0017(19)
C4 0.023(3) 0.038(3) 0.018(2) 0.011(2) 0.014(2) 0.014(2)
C9 0.006(2) 0.020(2) 0.011(2) 0.0002(17) 0.0023(16) 0.0027(17)
C3 0.028(3) 0.033(3) 0.015(2) 0.005(2) 0.008(2) 0.021(2)
C15 0.023(3) 0.018(2) 0.014(2) 0.0002(18) 0.0015(19) -0.0004(19)
C5 0.015(2) 0.032(3) 0.022(2) 0.012(2) 0.0104(19) 0.012(2)
C14 0.017(2) 0.016(2) 0.017(2) 0.0047(18) 0.0018(18) 0.0008(18)
C18 0.025(3) 0.019(2) 0.014(2) 0.0057(18) 0.0041(19) -0.001(2)
C26 0.026(3) 0.052(3) 0.024(3) 0.010(2) 0.014(2) 0.005(3)
C23 0.017(2) 0.033(3) 0.020(2) 0.012(2) 0.005(2) -0.001(2)
C16 0.031(3) 0.036(3) 0.031(3) -0.010(2) 0.001(2) 0.013(2)
C7 0.035(3) 0.022(3) 0.019(2) -0.003(2) 0.004(2) 0.013(2)
C25 0.023(3) 0.031(3) 0.036(3) 0.018(2) 0.005(2) -0.005(2)
C21 0.050(4) 0.035(3) 0.012(2) -0.001(2) 0.006(2) 0.010(3)
C19 0.027(3) 0.068(4) 0.025(3) 0.016(3) -0.005(2) 0.013(3)
C24 0.031(3) 0.055(4) 0.038(3) 0.033(3) 0.011(3) 0.003(3)
C20 0.055(4) 0.035(3) 0.019(3) 0.011(2) 0.008(3) -0.005(3)
O10 0.106(5) 0.243(8) 0.114(5) 0.085(6) 0.028(4) 0.038(6)
C27 0.083(6) 0.099(7) 0.065(5) 0.012(5) 0.027(5) 0.026(5)
O12 0.029(2) 0.062(3) 0.051(3) 0.027(2) -0.001(2) 0.014(2)
C29 0.059(4) 0.041(4) 0.045(4) 0.019(3) 0.005(3) 0.005(3)
O11 0.051(3) 0.097(4) 0.052(3) 0.048(3) 0.022(2) 0.047(3)
C28 0.042(4) 0.070(5) 0.116(7) 0.059(5) 0.010(4) 0.014(4)

loop_
_atom_type_symbol
_atom_type_description
_atom_type_scat_dispersion_real
_atom_type_scat_dispersion_imag
_atom_type_scat_source
C C 0.0033 0.0016 'International Tables Vol C Tables 4.2.6.8 and 6.1.1.4'
H H 0.0000 0.0000 'International Tables Vol C Tables 4.2.6.8 and 6.1.1.4'
N N 0.0061 0.0033 'International Tables Vol C Tables 4.2.6.8 and 6.1.1.4'
O O 0.0106 0.0060 'International Tables Vol C Tables 4.2.6.8 and 6.1.1.4'
Co Co 0.3494 0.9721 'International Tables Vol C Tables 4.2.6.8 and 6.1.1.4'
Dy Dy -0.1892 4.4098 'International Tables Vol C Tables 4.2.6.8 and 6.1.1.4'

loop_
_geom_angle_atom_site_label_1
_geom_angle_atom_site_label_2
_geom_angle_atom_site_label_3
_geom_angle
_geom_angle_site_symmetry_1
_geom_angle_site_symmetry_3
_geom_angle_publ_flag
O7 Dy1 O5 145.97(10) . 2_666 ?
O7 Dy1 O1W 79.57(10) . . ?
O5 Dy1 O1W 85.69(10) 2_666 . ?
O7 Dy1 O3 83.61(10) . . ?
O5 Dy1 O3 123.36(10) 2_666 . ?
O1W Dy1 O3 144.65(10) . . ?
O7 Dy1 O3 129.03(10) . 2_666 ?
O5 Dy1 O3 75.80(9) 2_666 2_666 ?
O1W Dy1 O3 77.00(10) . 2_666 ?
O3 Dy1 O3 90.24(9) . 2_666 ?
O7 Dy1 O8 78.23(10) . . ?
O5 Dy1 O8 88.02(9) 2_666 . ?
O1W Dy1 O8 129.22(10) . . ?
O3 Dy1 O8 76.21(10) . . ?
O3 Dy1 O8 148.53(10) 2_666 . ?
O7 Dy1 O9 70.10(10) . . ?
O5 Dy1 O9 76.75(9) 2_666 . ?
O1W Dy1 O9 76.71(10) . . ?
O3 Dy1 O9 125.72(9) . . ?
O3 Dy1 O9 143.04(10) 2_666 . ?
O8 Dy1 O9 52.86(10) . . ?
O7 Dy1 O4 143.12(10) . 2_666 ?
O5 Dy1 O4 64.49(9) 2_666 2_666 ?
O1W Dy1 O4 134.48(9) . 2_666 ?
O3 Dy1 O4 60.32(9) . 2_666 ?
O3 Dy1 O4 63.30(9) 2_666 2_666 ?
O8 Dy1 O4 85.44(9) . 2_666 ?
O9 Dy1 O4 123.74(10) . 2_666 ?
O7 Dy1 O4 72.64(9) . . ?
O5 Dy1 O4 135.58(9) 2_666 . ?
O1W Dy1 O4 82.28(10) . . ?
O3 Dy1 O4 63.02(9) . . ?
O3 Dy1 O4 59.85(9) 2_666 . ?
O8 Dy1 O4 131.60(9) . . ?
O9 Dy1 O4 139.80(9) . . ?
O4 Dy1 O4 95.34(8) 2_666 . ?
O7 Dy1 C22 70.51(11) . . ?
O5 Dy1 C22 83.28(10) 2_666 . ?
O1W Dy1 C22 102.73(12) . . ?
O3 Dy1 C22 100.55(11) . . ?
O3 Dy1 C22 159.06(11) 2_666 . ?
O8 Dy1 C22 26.54(11) . . ?
O9 Dy1 C22 26.44(11) . . ?
O4 Dy1 C22 106.66(11) 2_666 . ?
O4 Dy1 C22 141.09(10) . . ?
O7 Dy1 Co1 176.69(7) . 2_666 ?
O5 Dy1 Co1 34.04(7) 2_666 2_666 ?
O1W Dy1 Co1 103.39(7) . 2_666 ?
O3 Dy1 Co1 94.61(6) . 2_666 ?
O3 Dy1 Co1 53.63(7) 2_666 2_666 ?
O8 Dy1 Co1 98.65(7) . 2_666 ?
O9 Dy1 Co1 108.96(7) . 2_666 ?
O4 Dy1 Co1 34.65(6) 2_666 2_666 ?
O4 Dy1 Co1 109.05(6) . 2_666 ?
C22 Dy1 Co1 107.17(8) . 2_666 ?
O7 Dy1 Dy1 111.61(7) . 2_666 ?
O5 Dy1 Dy1 102.41(7) 2_666 2_666 ?
O1W Dy1 Dy1 114.67(7) . 2_666 ?
O3 Dy1 Dy1 45.22(6) . 2_666 ?
O3 Dy1 Dy1 45.03(7) 2_666 2_666 ?
O8 Dy1 Dy1 115.90(7) . 2_666 ?
O9 Dy1 Dy1 168.59(7) . 2_666 ?
O4 Dy1 Dy1 47.99(6) 2_666 2_666 ?
O4 Dy1 Dy1 47.35(6) . 2_666 ?
C22 Dy1 Dy1 142.42(9) . 2_666 ?
Co1 Dy1 Dy1 68.653(12) 2_666 2_666 ?
N1 Co1 O1 89.65(14) . . ?
N1 Co1 O5 89.56(13) . . ?
O1 Co1 O5 91.20(12) . . ?
N1 Co1 O4 90.06(13) . . ?
O1 Co1 O4 177.66(13) . . ?
O5 Co1 O4 86.47(12) . . ?
N1 Co1 O6 92.52(13) . . ?
O1 Co1 O6 89.17(12) . . ?
O5 Co1 O6 177.89(12) . . ?
O4 Co1 O6 93.17(12) . . ?
N1 Co1 N2 174.93(14) . . ?
O1 Co1 N2 91.30(14) . . ?
O5 Co1 N2 85.45(13) . . ?
O4 Co1 N2 88.78(13) . . ?
O6 Co1 N2 92.47(13) . . ?
N1 Co1 Dy1 70.95(10) . 2_666 ?
O1 Co1 Dy1 129.07(9) . 2_666 ?
O5 Co1 Dy1 44.10(8) . 2_666 ?
O4 Co1 Dy1 48.71(8) . 2_666 ?
O6 Co1 Dy1 136.51(9) . 2_666 ?
N2 Co1 Dy1 104.70(9) . 2_666 ?
C17 O7 Dy1 145.3(3) . . ?
C1 O1 Co1 117.8(3) . . ?
C11 O5 Co1 112.2(2) . . ?
C11 O5 Dy1 128.1(2) . 2_666 ?
Co1 O5 Dy1 101.87(12) . 2_666 ?
C17 O6 Co1 127.4(3) . . ?
C22 O8 Dy1 94.3(2) . . ?
N1 O3 Dy1 111.9(2) . . ?
N1 O3 Dy1 115.2(2) . 2_666 ?
Dy1 O3 Dy1 89.76(9) . 2_666 ?
Dy1 O1W H1WA 110.5 . . ?
Dy1 O1W H1WB 110.2 . . ?
H1WA O1W H1WB 103.5 . . ?
C22 O9 Dy1 92.8(3) . . ?
C9 O4 Co1 107.5(2) . . ?
C9 O4 Dy1 127.0(2) . 2_666 ?
Co1 O4 Dy1 96.64(12) . 2_666 ?
C9 O4 Dy1 121.6(2) . . ?
Co1 O4 Dy1 116.57(12) . . ?
Dy1 O4 Dy1 84.66(8) 2_666 . ?
C2 O2 C7 116.9(4) . . ?
H2WA O2W H2WB 104.5 . . ?
C12 N2 C13 110.4(3) . . ?
C12 N2 C10 112.7(3) . . ?
C13 N2 C10 112.5(3) . . ?
C12 N2 Co1 102.8(3) . . ?
C13 N2 Co1 112.4(2) . . ?
C10 N2 Co1 105.6(2) . . ?
C8 N1 O3 118.9(3) . . ?
C8 N1 Co1 127.5(3) . . ?
O3 N1 Co1 113.5(2) . . ?
O1 C1 C6 123.2(4) . . ?
O1 C1 C2 118.5(4) . . ?
C6 C1 C2 118.3(4) . . ?
N2 C12 C11 109.6(3) . . ?
N2 C12 H12A 109.8 . . ?
C11 C12 H12A 109.8 . . ?
N2 C12 H12B 109.8 . . ?
C11 C12 H12B 109.8 . . ?
H12A C12 H12B 108.2 . . ?
N1 C8 C6 120.7(4) . . ?
N1 C8 H8 119.6 . . ?
C6 C8 H8 119.6 . . ?
O2 C2 C3 125.9(4) . . ?
O2 C2 C1 114.3(4) . . ?
C3 C2 C1 119.8(4) . . ?
O9 C22 O8 119.6(4) . . ?
O9 C22 C23 121.6(4) . . ?
O8 C22 C23 118.7(4) . . ?
O9 C22 Dy1 60.8(2) . . ?
O8 C22 Dy1 59.2(2) . . ?
C23 C22 Dy1 174.6(3) . . ?
O7 C17 O6 125.3(4) . . ?
O7 C17 C18 119.2(4) . . ?
O6 C17 C18 115.5(4) . . ?
N2 C13 C14 116.6(3) . . ?
N2 C13 H13A 108.2 . . ?
C14 C13 H13A 108.2 . . ?
N2 C13 H13B 108.2 . . ?
C14 C13 H13B 108.2 . . ?
H13A C13 H13B 107.3 . . ?
C1 C6 C5 120.5(4) . . ?
C1 C6 C8 120.2(4) . . ?
C5 C6 C8 119.3(4) . . ?
N2 C10 C9 108.7(3) . . ?
N2 C10 H10A 109.9 . . ?
C9 C10 H10A 109.9 . . ?
N2 C10 H10B 110.0 . . ?
C9 C10 H10B 110.0 . . ?
H10A C10 H10B 108.3 . . ?
O5 C11 C12 111.4(3) . . ?
O5 C11 H11A 109.3 . . ?
C12 C11 H11A 109.3 . . ?
O5 C11 H11B 109.3 . . ?
C12 C11 H11B 109.3 . . ?
H11A C11 H11B 108.0 . . ?
C5 C4 C3 120.7(4) . . ?
C5 C4 H4 119.7 . . ?
C3 C4 H4 119.7 . . ?
O4 C9 C10 109.0(3) . . ?
O4 C9 H9A 109.9 . . ?
C10 C9 H9A 109.9 . . ?
O4 C9 H9B 109.9 . . ?
C10 C9 H9B 109.9 . . ?
H9A C9 H9B 108.3 . . ?
C2 C3 C4 120.8(4) . . ?
C2 C3 H3 119.6 . . ?
C4 C3 H3 119.6 . . ?
C16 C15 C14 113.3(4) . . ?
C16 C15 H15A 108.9 . . ?
C14 C15 H15A 108.9 . . ?
C16 C15 H15B 108.9 . . ?
C14 C15 H15B 108.9 . . ?
H15A C15 H15B 107.7 . . ?
C4 C5 C6 119.9(4) . . ?
C4 C5 H5 120.1 . . ?
C6 C5 H5 120.1 . . ?
C13 C14 C15 110.3(3) . . ?
C13 C14 H14A 109.6 . . ?
C15 C14 H14A 109.6 . . ?
C13 C14 H14B 109.6 . . ?
C15 C14 H14B 109.6 . . ?
H14A C14 H14B 108.1 . . ?
C20 C18 C21 110.7(4) . . ?
C20 C18 C19 109.5(5) . . ?
C21 C18 C19 110.5(4) . . ?
C20 C18 C17 109.9(4) . . ?
C21 C18 C17 110.6(4) . . ?
C19 C18 C17 105.6(4) . . ?
C23 C26 H26A 109.5 . . ?
C23 C26 H26B 109.5 . . ?
H26A C26 H26B 109.5 . . ?
C23 C26 H26C 109.5 . . ?
H26A C26 H26C 109.5 . . ?
H26B C26 H26C 109.5 . . ?
C25 C23 C22 106.8(4) . . ?
C25 C23 C26 111.0(4) . . ?
C22 C23 C26 109.2(4) . . ?
C25 C23 C24 110.0(4) . . ?
C22 C23 C24 109.9(4) . . ?
C26 C23 C24 109.8(4) . . ?
C15 C16 H16A 109.5 . . ?
C15 C16 H16B 109.5 . . ?
H16A C16 H16B 109.5 . . ?
C15 C16 H16C 109.5 . . ?
H16A C16 H16C 109.5 . . ?
H16B C16 H16C 109.5 . . ?
O2 C7 H7A 109.5 . . ?
O2 C7 H7B 109.5 . . ?
H7A C7 H7B 109.5 . . ?
O2 C7 H7C 109.5 . . ?
H7A C7 H7C 109.5 . . ?
H7B C7 H7C 109.5 . . ?
C23 C25 H25A 109.5 . . ?
C23 C25 H25B 109.5 . . ?
H25A C25 H25B 109.5 . . ?
C23 C25 H25C 109.5 . . ?
H25A C25 H25C 109.5 . . ?
H25B C25 H25C 109.5 . . ?
C18 C21 H21A 109.5 . . ?
C18 C21 H21B 109.5 . . ?
H21A C21 H21B 109.5 . . ?
C18 C21 H21C 109.5 . . ?
H21A C21 H21C 109.5 . . ?
H21B C21 H21C 109.5 . . ?
C18 C19 H19A 109.5 . . ?
C18 C19 H19B 109.5 . . ?
H19A C19 H19B 109.5 . . ?
C18 C19 H19C 109.5 . . ?
H19A C19 H19C 109.5 . . ?
H19B C19 H19C 109.5 . . ?
C23 C24 H24A 109.5 . . ?
C23 C24 H24B 109.5 . . ?
H24A C24 H24B 109.5 . . ?
C23 C24 H24C 109.5 . . ?
H24A C24 H24C 109.5 . . ?
H24B C24 H24C 109.5 . . ?
C18 C20 H20A 109.5 . . ?
C18 C20 H20B 109.5 . . ?
H20A C20 H20B 109.5 . . ?
C18 C20 H20C 109.5 . . ?
H20A C20 H20C 109.5 . . ?
H20B C20 H20C 109.5 . . ?
C27 O10 H10 109.4 . . ?
O10 C27 H27A 109.4 . . ?
O10 C27 H27B 109.5 . . ?
H27A C27 H27B 109.5 . . ?
O10 C27 H27C 109.5 . . ?
H27A C27 H27C 109.5 . . ?
H27B C27 H27C 109.5 . . ?
C29 O12 H12 109.5 . . ?
O12 C29 H29A 109.5 . . ?
O12 C29 H29B 109.5 . . ?
H29A C29 H29B 109.5 . . ?
O12 C29 H29C 109.5 . . ?
H29A C29 H29C 109.5 . . ?
H29B C29 H29C 109.5 . . ?
C28 O11 H11 109.5 . . ?
O11 C28 H28A 109.5 . . ?
O11 C28 H28B 109.5 . . ?
H28A C28 H28B 109.5 . . ?
O11 C28 H28C 109.4 . . ?
H28A C28 H28C 109.5 . . ?
H28B C28 H28C 109.5 . . ?

loop_
_geom_bond_atom_site_label_1
_geom_bond_atom_site_label_2
_geom_bond_distance
_geom_bond_site_symmetry_2
_geom_bond_publ_flag
Dy1 O7 2.319(3) . ?
Dy1 O5 2.358(3) 2_666 ?
Dy1 O1W 2.377(3) . ?
Dy1 O3 2.403(3) . ?
Dy1 O3 2.411(3) 2_666 ?
Dy1 O8 2.441(3) . ?
Dy1 O9 2.477(3) . ?
Dy1 O4 2.509(3) 2_666 ?
Dy1 O4 2.535(3) . ?
Dy1 C22 2.834(4) . ?
Dy1 Co1 3.3166(5) 2_666 ?
Dy1 Dy1 3.3962(4) 2_666 ?
Co1 N1 1.862(3) . ?
Co1 O1 1.887(3) . ?
Co1 O5 1.897(3) . ?
Co1 O4 1.899(3) . ?
Co1 O6 1.900(3) . ?
Co1 N2 1.985(3) . ?
Co1 Dy1 3.3166(5) 2_666 ?
O7 C17 1.252(5) . ?
O1 C1 1.327(5) . ?
O5 C11 1.431(5) . ?
O5 Dy1 2.358(3) 2_666 ?
O6 C17 1.272(5) . ?
O8 C22 1.270(5) . ?
O3 N1 1.357(4) . ?
O3 Dy1 2.411(3) 2_666 ?
O1W H1WA 0.8698 . ?
O1W H1WB 0.8695 . ?
O9 C22 1.263(5) . ?
O4 C9 1.437(5) . ?
O4 Dy1 2.509(3) 2_666 ?
O2 C2 1.366(6) . ?
O2 C7 1.431(5) . ?
O2W H2WA 0.8501 . ?
O2W H2WB 0.8500 . ?
N2 C12 1.483(6) . ?
N2 C13 1.490(5) . ?
N2 C10 1.503(5) . ?
N1 C8 1.276(5) . ?
C1 C6 1.401(6) . ?
C1 C2 1.418(6) . ?
C12 C11 1.530(6) . ?
C12 H12A 0.9700 . ?
C12 H12B 0.9700 . ?
C8 C6 1.461(6) . ?
C8 H8 0.9300 . ?
C2 C3 1.384(6) . ?
C22 C23 1.528(6) . ?
C17 C18 1.529(6) . ?
C13 C14 1.522(6) . ?
C13 H13A 0.9700 . ?
C13 H13B 0.9700 . ?
C6 C5 1.410(6) . ?
C10 C9 1.507(6) . ?
C10 H10A 0.9700 . ?
C10 H10B 0.9700 . ?
C11 H11A 0.9700 . ?
C11 H11B 0.9700 . ?
C4 C5 1.363(7) . ?
C4 C3 1.385(7) . ?
C4 H4 0.9300 . ?
C9 H9A 0.9700 . ?
C9 H9B 0.9700 . ?
C3 H3 0.9300 . ?
C15 C16 1.515(7) . ?
C15 C14 1.525(6) . ?
C15 H15A 0.9700 . ?
C15 H15B 0.9700 . ?
C5 H5 0.9300 . ?
C14 H14A 0.9700 . ?
C14 H14B 0.9700 . ?
C18 C20 1.521(6) . ?
C18 C21 1.524(6) . ?
C18 C19 1.525(7) . ?
C26 C23 1.528(7) . ?
C26 H26A 0.9600 . ?
C26 H26B 0.9600 . ?
C26 H26C 0.9600 . ?
C23 C25 1.519(7) . ?
C23 C24 1.532(7) . ?
C16 H16A 0.9600 . ?
C16 H16B 0.9600 . ?
C16 H16C 0.9600 . ?
C7 H7A 0.9600 . ?
C7 H7B 0.9600 . ?
C7 H7C 0.9600 . ?
C25 H25A 0.9600 . ?
C25 H25B 0.9600 . ?
C25 H25C 0.9600 . ?
C21 H21A 0.9600 . ?
C21 H21B 0.9600 . ?
C21 H21C 0.9600 . ?
C19 H19A 0.9600 . ?
C19 H19B 0.9600 . ?
C19 H19C 0.9600 . ?
C24 H24A 0.9600 . ?
C24 H24B 0.9600 . ?
C24 H24C 0.9600 . ?
C20 H20A 0.9600 . ?
C20 H20B 0.9600 . ?
C20 H20C 0.9600 . ?
O10 C27 1.341(10) . ?
O10 H10 0.8200 . ?
C27 H27A 0.9600 . ?
C27 H27B 0.9600 . ?
C27 H27C 0.9600 . ?
O12 C29 1.446(7) . ?
O12 H12 0.8200 . ?
C29 H29A 0.9600 . ?
C29 H29B 0.9600 . ?
C29 H29C 0.9600 . ?
O11 C28 1.552(8) . ?
O11 H11 0.8200 . ?
C28 H28A 0.9600 . ?
C28 H28B 0.9600 . ?
C28 H28C 0.9600 . ?
